data_2108003
loop_
_publ_author_name
'Perdih, Franc'

_publ_section_title
;
 Cu^II^ and Zn^II^ \b-diketonate coordination polymers based on
 pyrimidin-2-amine, pyrazine and 1,2-bis(4-pyridyl)ethane
;
_journal_coeditor_code EB5048
_journal_issue 6
_journal_name_full 'Acta Crystallographica Section B'
_journal_page_first 828
_journal_page_last 835
_journal_paper_doi 10.1107/S2052520616014566
_journal_volume 72
_journal_year 2016
_chemical_formula_moiety 'C24 H17 Cu F6 N3 O4'
_chemical_formula_sum 'C24 H17 Cu F6 N3 O4'
_chemical_formula_weight 588.94
_space_group_crystal_system triclinic
_space_group_IT_number 2
_space_group_name_Hall '-P 1'
_space_group_name_H-M_alt 'P -1'
_symmetry_space_group_name_Hall '-P 1'
_symmetry_space_group_name_H-M 'P -1'
_atom_sites_solution_hydrogens geom
_audit_creation_method SHELXL-2014/7
_cell_angle_alpha 70.1060(10)
_cell_angle_beta 75.783(2)
_cell_angle_gamma 84.5290(10)
_cell_formula_units_Z 2
_cell_length_a 9.3862(2)
_cell_length_b 10.7268(2)
_cell_length_c 13.3463(3)
_cell_measurement_reflns_used 5428
_cell_measurement_temperature 293(2)
_cell_measurement_theta_max 27.48
_cell_measurement_theta_min 1.00
_cell_volume 1224.77(5)
_computing_cell_refinement 'DENZO-SMN (Otwinowski & Minor, 1997)'
_computing_data_collection 'KappaCCD Reference Manual (Nonius, 1998)'
_computing_data_reduction 'DENZO-SMN (Otwinowski & Minor, 1997)'
_computing_molecular_graphics 'Mercury (Macrae, 2006)'
_computing_structure_refinement 'SHELXL-2014/7 (Sheldrick, 2015)'
_computing_structure_solution 'SIR97 (Altomare et al., 1999)'
_diffrn_ambient_temperature 293(2)
_diffrn_detector_area_resol_mean 0.055
_diffrn_measured_fraction_theta_full 0.993
_diffrn_measured_fraction_theta_max 0.989
_diffrn_measurement_device_type
;
Nonius KappaCCD area-detector diffractometer
;
_diffrn_measurement_method '\w scans'
_diffrn_radiation_type MoK\a
_diffrn_radiation_wavelength 0.71073
_diffrn_reflns_av_R_equivalents 0.0170
_diffrn_reflns_limit_h_max 12
_diffrn_reflns_limit_h_min -12
_diffrn_reflns_limit_k_max 13
_diffrn_reflns_limit_k_min -13
_diffrn_reflns_limit_l_max 17
_diffrn_reflns_limit_l_min -16
_diffrn_reflns_number 10114
_diffrn_reflns_theta_full 25.242
_diffrn_reflns_theta_max 27.452
_diffrn_reflns_theta_min 3.282
_exptl_absorpt_coefficient_mu 0.974
_exptl_absorpt_correction_T_max 1.000
_exptl_absorpt_correction_T_min 0.810
_exptl_absorpt_correction_type multi-scan
_exptl_absorpt_process_details 'SCALEPACK (Otwinowski & Minor, 1997)'
_exptl_crystal_colour green
_exptl_crystal_density_diffrn 1.597
_exptl_crystal_description block
_exptl_crystal_F_000 594
_exptl_crystal_size_max 0.250
_exptl_crystal_size_mid 0.180
_exptl_crystal_size_min 0.120
_refine_diff_density_max 0.649
_refine_diff_density_min -0.439
_refine_ls_extinction_coef 0.042(5)
_refine_ls_extinction_expression Fc^*^=kFc[1+0.001xFc^2^\l^3^/sin(2\q)]^-1/4^
_refine_ls_extinction_method 'SHELXL-2014/7 (Sheldrick, 2015)'
_refine_ls_goodness_of_fit_ref 1.043
_refine_ls_hydrogen_treatment constr
_refine_ls_matrix_type full
_refine_ls_number_parameters 347
_refine_ls_number_reflns 5558
_refine_ls_number_restraints 0
_refine_ls_restrained_S_all 1.043
_refine_ls_R_factor_all 0.0555
_refine_ls_R_factor_gt 0.0456
_refine_ls_shift/su_max 0.000
_refine_ls_shift/su_mean 0.000
_refine_ls_structure_factor_coef Fsqd
_refine_ls_weighting_details 'w=1/[\s^2^(Fo^2^)+(0.0806P)^2^+0.4928P] where P=(Fo^2^+2Fc^2^)/3'
_refine_ls_weighting_scheme calc
_refine_ls_wR_factor_gt 0.1260
_refine_ls_wR_factor_ref 0.1368
_reflns_number_gt 4579
_reflns_number_total 5558
_reflns_threshold_expression 'I > 2\s(I)'
_cod_data_source_file eb5048sup1.cif
_cod_data_source_block 1
_cod_depositor_comments 'Adding full bibliography for 2108003--2108008.cif.'
_cod_database_code 2108003
_cod_database_fobs_code 2108003
_shelx_space_group_comment
;
The symmetry employed for this shelxl refinement is uniquely defined
by the following loop, which should always be used as a source of
symmetry information in preference to the above space-group names.
They are only intended as comments.
;
_shelx_estimated_absorpt_t_min 0.793
_shelx_estimated_absorpt_t_max 0.892

loop_
_space_group_symop_operation_xyz
'x, y, z'
'-x, -y, -z'

loop_
_atom_site_type_symbol
_atom_site_label
_atom_site_fract_x
_atom_site_fract_y
_atom_site_fract_z
_atom_site_U_iso_or_equiv
_atom_site_adp_type
_atom_site_calc_flag
_atom_site_occupancy
Cu Cu1 0.5000 0.0000 0.5000 0.04368(15) Uani d 1
Cu Cu2 1.0000 0.0000 0.0000 0.05447(17) Uani d 1
O O1 0.69120(17) -0.06552(15) 0.52965(14) 0.0457(4) Uani d 1
O O2 0.42753(17) -0.17786(15) 0.53940(14) 0.0470(4) Uani d 1
O O3 1.0896(2) -0.09206(16) 0.12137(14) 0.0555(4) Uani d 1
O O4 0.9172(2) -0.16084(17) 0.00255(15) 0.0576(4) Uani d 1
N N1 0.5887(2) 0.0107(2) 0.30140(17) 0.0495(4) Uani d 1
N N2 0.7575(3) 0.0295(2) 0.13082(18) 0.0575(5) Uani d 1
N N3 0.8376(3) 0.0217(3) 0.28180(19) 0.0621(6) Uani d 1
H H3A 0.8215 0.0163 0.3494 0.093 Uiso calc 1
H H3B 0.9261 0.0279 0.2428 0.093 Uiso calc 1
F F1 0.8963(3) -0.3296(2) 0.6612(3) 0.1238(11) Uani d 1
F F2 0.8805(3) -0.1381(3) 0.6684(3) 0.1203(10) Uani d 1
F F3 0.9701(2) -0.1652(3) 0.5200(2) 0.1277(10) Uani d 1
F F4 1.1676(3) -0.3918(2) 0.3064(2) 0.1260(11) Uani d 1
F F5 1.1543(5) -0.1993(4) 0.3163(3) 0.1617(15) Uani d 1
F F6 1.3205(3) -0.2477(3) 0.2021(3) 0.1367(12) Uani d 1
C C1 0.8658(3) -0.2080(3) 0.6072(3) 0.0615(7) Uani d 1
C C2 0.7141(2) -0.1866(2) 0.58113(18) 0.0426(5) Uani d 1
C C3 0.6256(3) -0.2930(2) 0.6125(2) 0.0494(5) Uani d 1
H H3 0.6572 -0.3746 0.6543 0.059 Uiso calc 1
C C4 0.4868(2) -0.2862(2) 0.58477(18) 0.0409(4) Uani d 1
C C5 0.4076(2) -0.4089(2) 0.60535(18) 0.0426(5) Uani d 1
C C6 0.4525(3) -0.5331(2) 0.6646(3) 0.0597(7) Uani d 1
H H6 0.5332 -0.5413 0.6954 0.072 Uiso calc 1
C C7 0.3777(3) -0.6456(3) 0.6783(3) 0.0684(8) Uani d 1
H H7 0.4083 -0.7286 0.7186 0.082 Uiso calc 1
C C8 0.2602(3) -0.6355(3) 0.6333(3) 0.0635(7) Uani d 1
H H8 0.2116 -0.7113 0.6418 0.076 Uiso calc 1
C C9 0.2130(3) -0.5121(3) 0.5749(3) 0.0647(7) Uani d 1
H H9 0.1319 -0.5049 0.5448 0.078 Uiso calc 1
C C10 0.2862(3) -0.3993(3) 0.5609(2) 0.0538(6) Uani d 1
H H10 0.2539 -0.3166 0.5216 0.065 Uiso calc 1
C C11 1.1789(3) -0.2658(3) 0.2492(3) 0.0682(8) Uani d 1
C C12 1.0880(3) -0.2174(2) 0.16384(18) 0.0475(5) Uani d 1
C C13 1.0191(3) -0.3092(2) 0.1430(2) 0.0551(6) Uani d 1
H H13 1.0298 -0.3980 0.1829 0.066 Uiso calc 1
C C14 0.9324(3) -0.2776(2) 0.06446(19) 0.0468(5) Uani d 1
C C15 0.8513(3) -0.3826(3) 0.0526(2) 0.0535(6) Uani d 1
C C16 0.8424(4) -0.5109(3) 0.1262(3) 0.0704(8) Uani d 1
H H16 0.8890 -0.5335 0.1841 0.085 Uiso calc 1
C C17 0.7632(5) -0.6058(4) 0.1129(4) 0.0893(12) Uani d 1
H H17 0.7563 -0.6915 0.1627 0.107 Uiso calc 1
C C18 0.6965(5) -0.5742(4) 0.0284(4) 0.0965(13) Uani d 1
H H18 0.6443 -0.6382 0.0202 0.116 Uiso calc 1
C C19 0.7057(5) -0.4468(4) -0.0462(4) 0.0956(12) Uani d 1
H H19 0.6603 -0.4255 -0.1047 0.115 Uiso calc 1
C C20 0.7823(4) -0.3515(3) -0.0336(3) 0.0743(8) Uani d 1
H H20 0.7875 -0.2658 -0.0833 0.089 Uiso calc 1
C C21 0.7246(3) 0.0205(2) 0.23715(19) 0.0466(5) Uani d 1
C C22 0.4786(3) 0.0123(3) 0.2545(2) 0.0603(6) Uani d 1
H H22 0.3831 0.0045 0.2970 0.072 Uiso calc 1
C C23 0.4997(4) 0.0251(4) 0.1464(3) 0.0722(8) Uani d 1
H H23 0.4213 0.0285 0.1144 0.087 Uiso calc 1
C C24 0.6429(4) 0.0326(3) 0.0876(2) 0.0699(8) Uani d 1
H H24 0.6607 0.0401 0.0141 0.084 Uiso calc 1

loop_
_atom_site_aniso_label
_atom_site_aniso_U_11
_atom_site_aniso_U_22
_atom_site_aniso_U_33
_atom_site_aniso_U_12
_atom_site_aniso_U_13
_atom_site_aniso_U_23
Cu1 0.0420(2) 0.0309(2) 0.0590(3) 0.00510(14) -0.02296(17) -0.00928(16)
Cu2 0.0839(3) 0.0328(2) 0.0496(3) -0.00204(19) -0.0349(2) -0.00300(16)
O1 0.0429(8) 0.0369(8) 0.0562(9) 0.0032(6) -0.0195(7) -0.0093(7)
O2 0.0449(8) 0.0327(7) 0.0640(10) 0.0049(6) -0.0233(7) -0.0105(7)
O3 0.0769(12) 0.0407(9) 0.0494(9) 0.0016(8) -0.0302(8) -0.0051(7)
O4 0.0812(12) 0.0382(9) 0.0573(10) -0.0025(8) -0.0311(9) -0.0093(7)
N1 0.0526(11) 0.0501(11) 0.0527(11) 0.0009(8) -0.0175(9) -0.0222(9)
N2 0.0638(13) 0.0613(13) 0.0482(11) -0.0096(10) -0.0152(10) -0.0148(10)
N3 0.0528(12) 0.0843(17) 0.0527(12) -0.0052(11) -0.0177(10) -0.0219(11)
F1 0.0843(14) 0.0627(12) 0.215(3) 0.0072(10) -0.0951(18) 0.0076(15)
F2 0.1043(17) 0.133(2) 0.178(3) 0.0244(15) -0.0985(19) -0.080(2)
F3 0.0458(10) 0.184(3) 0.1189(19) 0.0094(13) -0.0175(11) -0.0097(18)
F4 0.143(2) 0.0741(13) 0.139(2) -0.0290(13) -0.0984(18) 0.0455(13)
F5 0.243(4) 0.172(3) 0.121(2) 0.091(3) -0.135(3) -0.072(2)
F6 0.0744(15) 0.138(2) 0.162(3) -0.0172(14) -0.0643(16) 0.026(2)
C1 0.0487(13) 0.0515(14) 0.0834(19) 0.0047(11) -0.0317(13) -0.0107(13)
C2 0.0419(10) 0.0409(11) 0.0476(11) 0.0080(8) -0.0201(9) -0.0131(9)
C3 0.0506(12) 0.0339(10) 0.0633(14) 0.0077(9) -0.0278(11) -0.0075(10)
C4 0.0431(10) 0.0353(10) 0.0430(10) 0.0043(8) -0.0123(8) -0.0107(8)
C5 0.0421(10) 0.0365(11) 0.0471(11) 0.0026(8) -0.0101(9) -0.0117(9)
C6 0.0530(13) 0.0384(12) 0.0817(18) 0.0048(10) -0.0219(13) -0.0088(12)
C7 0.0639(16) 0.0366(12) 0.094(2) 0.0010(11) -0.0125(15) -0.0119(13)
C8 0.0648(16) 0.0470(14) 0.0743(18) -0.0148(12) -0.0002(13) -0.0217(13)
C9 0.0632(16) 0.0619(16) 0.0693(17) -0.0145(13) -0.0201(13) -0.0148(13)
C10 0.0542(13) 0.0473(13) 0.0579(14) -0.0038(10) -0.0201(11) -0.0088(11)
C11 0.0705(18) 0.0564(16) 0.0688(17) -0.0011(13) -0.0348(14) 0.0041(13)
C12 0.0467(12) 0.0427(11) 0.0421(11) 0.0017(9) -0.0097(9) -0.0010(9)
C13 0.0583(14) 0.0379(11) 0.0583(14) 0.0002(10) -0.0166(11) 0.0003(10)
C14 0.0510(12) 0.0372(11) 0.0467(11) 0.0003(9) -0.0058(9) -0.0109(9)
C15 0.0513(13) 0.0438(12) 0.0610(14) -0.0025(10) -0.0017(11) -0.0188(11)
C16 0.086(2) 0.0465(14) 0.0708(18) -0.0130(14) -0.0007(15) -0.0184(13)
C17 0.103(3) 0.0530(18) 0.105(3) -0.0221(18) 0.004(2) -0.0306(19)
C18 0.087(2) 0.080(2) 0.134(4) -0.0268(19) -0.005(2) -0.058(3)
C19 0.089(3) 0.093(3) 0.126(3) -0.013(2) -0.039(2) -0.050(3)
C20 0.0739(19) 0.0641(18) 0.093(2) -0.0074(15) -0.0294(17) -0.0264(16)
C21 0.0566(13) 0.0360(10) 0.0497(12) -0.0029(9) -0.0181(10) -0.0122(9)
C22 0.0544(14) 0.0703(17) 0.0705(16) 0.0008(12) -0.0204(12) -0.0372(14)
C23 0.0715(18) 0.093(2) 0.0714(18) -0.0030(16) -0.0337(15) -0.0388(17)
C24 0.0780(19) 0.086(2) 0.0540(15) -0.0121(16) -0.0219(14) -0.0263(14)

loop_
_atom_type_symbol
_atom_type_description
_atom_type_scat_dispersion_real
_atom_type_scat_dispersion_imag
_atom_type_scat_source
C C 0.0033 0.0016 'International Tables Vol C Tables 4.2.6.8 and 6.1.1.4'
H H 0.0000 0.0000 'International Tables Vol C Tables 4.2.6.8 and 6.1.1.4'
Cu Cu 0.3201 1.2651 'International Tables Vol C Tables 4.2.6.8 and 6.1.1.4'
F F 0.0171 0.0103 'International Tables Vol C Tables 4.2.6.8 and 6.1.1.4'
N N 0.0061 0.0033 'International Tables Vol C Tables 4.2.6.8 and 6.1.1.4'
O O 0.0106 0.0060 'International Tables Vol C Tables 4.2.6.8 and 6.1.1.4'

loop_
_geom_angle_atom_site_label_1
_geom_angle_atom_site_label_2
_geom_angle_atom_site_label_3
_geom_angle_site_symmetry_1
_geom_angle_site_symmetry_3
_geom_angle
O2 Cu1 O2 2_656 . 180.0
O2 Cu1 O1 2_656 . 87.43(6)
O2 Cu1 O1 . . 92.57(6)
O2 Cu1 O1 2_656 2_656 92.57(6)
O2 Cu1 O1 . 2_656 87.43(6)
O1 Cu1 O1 . 2_656 180.0
O2 Cu1 N1 2_656 . 89.47(7)
O2 Cu1 N1 . . 90.53(7)
O1 Cu1 N1 . . 91.27(7)
O1 Cu1 N1 2_656 . 88.72(7)
O3 Cu2 O3 . 2_755 180.0
O3 Cu2 O4 . . 93.42(7)
O3 Cu2 O4 2_755 . 86.58(7)
O3 Cu2 O4 . 2_755 86.57(7)
O3 Cu2 O4 2_755 2_755 93.43(7)
O4 Cu2 O4 . 2_755 180.0
O3 Cu2 N2 . . 91.33(8)
O3 Cu2 N2 2_755 . 88.67(8)
O4 Cu2 N2 . . 87.02(8)
O4 Cu2 N2 2_755 . 92.98(8)
C2 O1 Cu1 . . 122.19(14)
C4 O2 Cu1 . . 127.82(15)
C12 O3 Cu2 . . 122.25(16)
C14 O4 Cu2 . . 127.42(17)
C22 N1 C21 . . 116.4(2)
C22 N1 Cu1 . . 112.57(18)
C21 N1 Cu1 . . 130.93(16)
C24 N2 C21 . . 115.7(2)
C24 N2 Cu2 . . 111.03(18)
C21 N2 Cu2 . . 132.25(18)
C21 N3 H3A . . 120.0
C21 N3 H3B . . 120.0
H3A N3 H3B . . 120.0
F3 C1 F1 . . 108.9(3)
F3 C1 F2 . . 103.7(3)
F1 C1 F2 . . 105.0(3)
F3 C1 C2 . . 112.1(2)
F1 C1 C2 . . 115.0(2)
F2 C1 C2 . . 111.3(2)
O1 C2 C3 . . 129.5(2)
O1 C2 C1 . . 111.6(2)
C3 C2 C1 . . 118.9(2)
C2 C3 C4 . . 123.6(2)
C2 C3 H3 . . 118.2
C4 C3 H3 . . 118.2
O2 C4 C3 . . 122.5(2)
O2 C4 C5 . . 116.77(19)
C3 C4 C5 . . 120.65(19)
C6 C5 C10 . . 118.7(2)
C6 C5 C4 . . 122.6(2)
C10 C5 C4 . . 118.7(2)
C5 C6 C7 . . 120.4(3)
C5 C6 H6 . . 119.8
C7 C6 H6 . . 119.8
C8 C7 C6 . . 120.5(3)
C8 C7 H7 . . 119.7
C6 C7 H7 . . 119.7
C7 C8 C9 . . 119.8(3)
C7 C8 H8 . . 120.1
C9 C8 H8 . . 120.1
C8 C9 C10 . . 120.2(3)
C8 C9 H9 . . 119.9
C10 C9 H9 . . 119.9
C9 C10 C5 . . 120.4(2)
C9 C10 H10 . . 119.8
C5 C10 H10 . . 119.8
F5 C11 F4 . . 108.2(3)
F5 C11 F6 . . 103.9(3)
F4 C11 F6 . . 105.1(3)
F5 C11 C12 . . 113.1(3)
F4 C11 C12 . . 115.4(3)
F6 C11 C12 . . 110.3(3)
O3 C12 C13 . . 129.8(2)
O3 C12 C11 . . 111.9(2)
C13 C12 C11 . . 118.3(2)
C12 C13 C14 . . 124.1(2)
C12 C13 H13 . . 117.9
C14 C13 H13 . . 117.9
O4 C14 C13 . . 122.7(2)
O4 C14 C15 . . 116.5(2)
C13 C14 C15 . . 120.8(2)
C20 C15 C16 . . 119.1(3)
C20 C15 C14 . . 119.3(3)
C16 C15 C14 . . 121.7(3)
C15 C16 C17 . . 119.8(4)
C15 C16 H16 . . 120.1
C17 C16 H16 . . 120.1
C18 C17 C16 . . 120.6(4)
C18 C17 H17 . . 119.7
C16 C17 H17 . . 119.7
C17 C18 C19 . . 120.3(3)
C17 C18 H18 . . 119.9
C19 C18 H18 . . 119.9
C18 C19 C20 . . 119.8(4)
C18 C19 H19 . . 120.1
C20 C19 H19 . . 120.1
C19 C20 C15 . . 120.5(4)
C19 C20 H20 . . 119.8
C15 C20 H20 . . 119.8
N3 C21 N1 . . 117.7(2)
N3 C21 N2 . . 116.9(2)
N1 C21 N2 . . 125.4(2)
N1 C22 C23 . . 122.8(3)
N1 C22 H22 . . 118.6
C23 C22 H22 . . 118.6
C22 C23 C24 . . 116.5(3)
C22 C23 H23 . . 121.8
C24 C23 H23 . . 121.8
N2 C24 C23 . . 123.2(3)
N2 C24 H24 . . 118.4
C23 C24 H24 . . 118.4

loop_
_geom_bond_atom_site_label_1
_geom_bond_atom_site_label_2
_geom_bond_site_symmetry_2
_geom_bond_distance
Cu1 O2 2_656 1.9412(16)
Cu1 O2 . 1.9412(16)
Cu1 O1 . 1.9469(15)
Cu1 O1 2_656 1.9469(15)
Cu1 N1 . 2.542(2)
Cu2 O3 . 1.9307(16)
Cu2 O3 2_755 1.9308(16)
Cu2 O4 . 1.9455(18)
Cu2 O4 2_755 1.9456(18)
Cu2 N2 . 2.572(2)
O1 C2 . 1.272(3)
O2 C4 . 1.261(3)
O3 C12 . 1.269(3)
O4 C14 . 1.262(3)
N1 C22 . 1.329(3)
N1 C21 . 1.342(3)
N2 C24 . 1.332(4)
N2 C21 . 1.347(3)
N3 C21 . 1.341(3)
N3 H3A . 0.8600
N3 H3B . 0.8600
F1 C1 . 1.301(3)
F2 C1 . 1.319(4)
F3 C1 . 1.298(4)
F4 C11 . 1.307(3)
F5 C11 . 1.290(4)
F6 C11 . 1.325(4)
C1 C2 . 1.525(3)
C2 C3 . 1.362(3)
C3 C4 . 1.428(3)
C3 H3 . 0.9300
C4 C5 . 1.483(3)
C5 C6 . 1.385(3)
C5 C10 . 1.389(3)
C6 C7 . 1.390(4)
C6 H6 . 0.9300
C7 C8 . 1.360(5)
C7 H7 . 0.9300
C8 C9 . 1.382(4)
C8 H8 . 0.9300
C9 C10 . 1.383(4)
C9 H9 . 0.9300
C10 H10 . 0.9300
C11 C12 . 1.512(3)
C12 C13 . 1.365(4)
C13 C14 . 1.414(4)
C13 H13 . 0.9300
C14 C15 . 1.489(3)
C15 C20 . 1.385(4)
C15 C16 . 1.388(4)
C16 C17 . 1.397(5)
C16 H16 . 0.9300
C17 C18 . 1.351(6)
C17 H17 . 0.9300
C18 C19 . 1.386(6)
C18 H18 . 0.9300
C19 C20 . 1.381(4)
C19 H19 . 0.9300
C20 H20 . 0.9300
C22 C23 . 1.367(4)
C22 H22 . 0.9300
C23 C24 . 1.375(5)
C23 H23 . 0.9300
C24 H24 . 0.9300

loop_
_geom_hbond_atom_site_label_D
_geom_hbond_atom_site_label_H
_geom_hbond_atom_site_label_A
_geom_hbond_site_symmetry_A
_geom_hbond_distance_DH
_geom_hbond_distance_HA
_geom_hbond_distance_DA
_geom_hbond_angle_DHA
N3 H3A O1 . 0.86 2.32 3.100(3) 151.2
N3 H3B O3 . 0.86 2.54 3.226(3) 137.2
C10 H10 O2 . 0.93 2.41 2.727(4) 100
C22 H22 O1 2_656 0.93 2.53 3.140(3) 123
C24 H24 O3 2_755 0.93 2.56 3.185(4) 125
C3 H3 F1 . 0.93 2.37 2.735(4) 103
C13 H13 F4 . 0.93 2.35 2.725(4) 104

loop_
_geom_torsion_atom_site_label_1
_geom_torsion_atom_site_label_2
_geom_torsion_atom_site_label_3
_geom_torsion_atom_site_label_4
_geom_torsion
Cu1 O1 C2 C3 8.9(4)
Cu1 O1 C2 C1 -172.05(17)
F3 C1 C2 O1 -55.7(3)
F1 C1 C2 O1 179.2(3)
F2 C1 C2 O1 59.9(3)
F3 C1 C2 C3 123.5(3)
F1 C1 C2 C3 -1.6(4)
F2 C1 C2 C3 -120.9(3)
O1 C2 C3 C4 4.2(4)
C1 C2 C3 C4 -174.8(2)
Cu1 O2 C4 C3 -1.7(3)
Cu1 O2 C4 C5 -179.71(14)
C2 C3 C4 O2 -8.3(4)
C2 C3 C4 C5 169.7(2)
O2 C4 C5 C6 -173.1(2)
C3 C4 C5 C6 8.8(4)
O2 C4 C5 C10 8.8(3)
C3 C4 C5 C10 -169.3(2)
C10 C5 C6 C7 0.5(4)
C4 C5 C6 C7 -177.7(2)
C5 C6 C7 C8 0.4(5)
C6 C7 C8 C9 -1.1(5)
C7 C8 C9 C10 0.8(5)
C8 C9 C10 C5 0.1(4)
C6 C5 C10 C9 -0.7(4)
C4 C5 C10 C9 177.5(2)
Cu2 O3 C12 C13 -5.7(4)
Cu2 O3 C12 C11 173.96(19)
F5 C11 C12 O3 46.3(4)
F4 C11 C12 O3 171.6(3)
F6 C11 C12 O3 -69.5(4)
F5 C11 C12 C13 -134.0(3)
F4 C11 C12 C13 -8.7(4)
F6 C11 C12 C13 110.2(3)
O3 C12 C13 C14 0.4(5)
C11 C12 C13 C14 -179.2(3)
Cu2 O4 C14 C13 -1.5(4)
Cu2 O4 C14 C15 177.38(16)
C12 C13 C14 O4 3.6(4)
C12 C13 C14 C15 -175.2(2)
O4 C14 C15 C20 9.0(4)
C13 C14 C15 C20 -172.1(3)
O4 C14 C15 C16 -170.6(2)
C13 C14 C15 C16 8.3(4)
C20 C15 C16 C17 -0.6(5)
C14 C15 C16 C17 179.0(3)
C15 C16 C17 C18 0.7(6)
C16 C17 C18 C19 -0.2(6)
C17 C18 C19 C20 -0.5(7)
C18 C19 C20 C15 0.6(6)
C16 C15 C20 C19 0.0(5)
C14 C15 C20 C19 -179.7(3)
C22 N1 C21 N3 178.7(2)
Cu1 N1 C21 N3 2.1(3)
C22 N1 C21 N2 -1.2(4)
Cu1 N1 C21 N2 -177.79(18)
C24 N2 C21 N3 -177.8(3)
Cu2 N2 C21 N3 15.2(3)
C24 N2 C21 N1 2.0(4)
Cu2 N2 C21 N1 -164.95(18)
C21 N1 C22 C23 -0.9(4)
Cu1 N1 C22 C23 176.4(3)
N1 C22 C23 C24 1.8(5)
C21 N2 C24 C23 -1.0(5)
Cu2 N2 C24 C23 168.8(3)
C22 C23 C24 N2 -0.8(5)
